data_4075835
loop_
_publ_author_name
'Smurnyy, Yegor'
'Bibal, Christine'
'Pink, Maren'
'Caulton, Kenneth G.'

_publ_section_title
;
 New Features of Bis(phosphinimine)-&#x201C;carbene&#x201D; Binding to
 RuII
;
_journal_issue 16
_journal_name_full Organometallics
_journal_page_first 3849
_journal_paper_doi 10.1021/om050180r
_journal_volume 24
_journal_year 2005
_chemical_formula_moiety 'C47 H45 N2 P2 Ru, C F3 S O3, 3(C4 H8 O)'
_chemical_formula_sum 'C60 H69 F3 N2 O6 P2 Ru S'
_chemical_formula_weight 1166.24
_chemical_name_systematic
; 
 ? 
;
_space_group_IT_number 9
_symmetry_cell_setting monoclinic
_symmetry_space_group_name_Hall 'C -2yc'
_symmetry_space_group_name_H-M 'C 1 c 1'
_atom_sites_solution_hydrogens riding
_atom_sites_solution_primary direct
_atom_sites_solution_secondary difmap
_audit_creation_method SHELXL-97
_cell_angle_alpha 90.00
_cell_angle_beta 125.623(2)
_cell_angle_gamma 90.00
_cell_formula_units_Z 4
_cell_length_a 28.993(3)
_cell_length_b 11.0780(11)
_cell_length_c 21.234(2)
_cell_measurement_reflns_used 7374
_cell_measurement_temperature 130(2)
_cell_measurement_theta_max 26.4
_cell_measurement_theta_min 4.4
_cell_volume 5543.8(10)
_computing_cell_refinement 'SAINT (Bruker, current version)'
_computing_data_collection 'SMART (Bruker, current version)'
_computing_data_reduction 'SAINT (Bruker, current version)'
_computing_molecular_graphics 'XTEL (local library)'
_computing_publication_material 'XCIF (Bruker, 1999), XTEL (local library)'
_computing_structure_refinement 'SHELXL-97 (Sheldrick, 1997)'
_computing_structure_solution 'SIR-92 (Altomare et al., 1993)'
_diffrn_ambient_temperature 130(2)
_diffrn_detector 'CCD area detector'
_diffrn_detector_area_resol_mean 44.52
_diffrn_detector_type 'Bruker SMART 6000'
_diffrn_measured_fraction_theta_full 0.999
_diffrn_measured_fraction_theta_max 0.999
_diffrn_measurement_details '0.30 degree frames measured for 20 seconds each'
_diffrn_measurement_device 'three-circle goniometer with fixed chi'
_diffrn_measurement_device_type 'Bruker Platform goniometer'
_diffrn_measurement_method \w-scans
_diffrn_radiation_monochromator graphite
_diffrn_radiation_source 'fine-focus sealed tube'
_diffrn_radiation_type MoK\a
_diffrn_radiation_wavelength 0.71073
_diffrn_reflns_av_R_equivalents 0.0508
_diffrn_reflns_av_sigmaI/netI 0.0680
_diffrn_reflns_limit_h_max 36
_diffrn_reflns_limit_h_min -36
_diffrn_reflns_limit_k_max 13
_diffrn_reflns_limit_k_min -13
_diffrn_reflns_limit_l_max 26
_diffrn_reflns_limit_l_min -26
_diffrn_reflns_number 25656
_diffrn_reflns_theta_full 26.40
_diffrn_reflns_theta_max 26.40
_diffrn_reflns_theta_min 1.95
_exptl_absorpt_coefficient_mu 0.441
_exptl_absorpt_correction_T_max 0.9572
_exptl_absorpt_correction_T_min 0.9131
_exptl_absorpt_correction_type multi-scan
_exptl_absorpt_process_details 'SADABS, R. Blessing (1995)'
_exptl_crystal_colour orange
_exptl_crystal_density_diffrn 1.397
_exptl_crystal_density_method 'not measured'
_exptl_crystal_description plate
_exptl_crystal_F_000 2432
_exptl_crystal_size_max 0.21
_exptl_crystal_size_mid 0.18
_exptl_crystal_size_min 0.10
_refine_diff_density_max 1.031
_refine_diff_density_min -0.916
_refine_diff_density_rms 0.071
_refine_ls_abs_structure_details 'Flack H D (1983), Acta Cryst. A39, 876-881'
_refine_ls_abs_structure_Flack 0.05(2)
_refine_ls_extinction_method none
_refine_ls_goodness_of_fit_ref 1.026
_refine_ls_hydrogen_treatment mixed
_refine_ls_matrix_type full
_refine_ls_number_parameters 724
_refine_ls_number_reflns 11218
_refine_ls_number_restraints 110
_refine_ls_restrained_S_all 1.029
_refine_ls_R_factor_all 0.0588
_refine_ls_R_factor_gt 0.0446
_refine_ls_shift/su_max 0.001
_refine_ls_shift/su_mean 0.000
_refine_ls_structure_factor_coef Fsqd
_refine_ls_weighting_details 'calc w=1/[\s^2^(Fo^2^)+(0.0599P)^2^+0.0000P] where P=(Fo^2^+2Fc^2^)/3'
_refine_ls_weighting_scheme calc
_refine_ls_wR_factor_gt 0.1027
_refine_ls_wR_factor_ref 0.1095
_reflns_number_gt 9509
_reflns_number_total 11218
_reflns_threshold_expression >2sigma(I)
_cod_data_source_file om050180rsi20050321_030610.cif
_cod_data_source_block 03210
_cod_depositor_comments
;
The following automatic conversions were performed:

'_exptl_absorpt_correction_type' value 'multi-scans' was replaced
with the value 'multi-scan' as specified in the replacement file
'src/cod-tools/trunk/data/replacement-values/replacement_values.lst'.

Automatic conversion script
Id: cif_fix_values 5376 2017-05-30 11:51:03Z andrius 
;
_cod_original_sg_symbol_H-M Cc
_cod_database_code 4075835

loop_
_symmetry_equiv_pos_as_xyz
'x, y, z'
'x, -y, z+1/2'
'x+1/2, y+1/2, z'
'x+1/2, -y+1/2, z+1/2'

loop_
_atom_site_label
_atom_site_type_symbol
_atom_site_fract_x
_atom_site_fract_y
_atom_site_fract_z
_atom_site_U_iso_or_equiv
_atom_site_adp_type
_atom_site_occupancy
_atom_site_symmetry_multiplicity
_atom_site_calc_flag
_atom_site_refinement_flags
_atom_site_disorder_assembly
_atom_site_disorder_group
Ru1 Ru 0.688101(14) 0.88649(3) 0.707946(16) 0.02475(9) Uani 1 1 d . A .
P1 P 0.79726(4) 0.79542(9) 0.76018(6) 0.0210(2) Uani 1 1 d . . .
P2 P 0.75643(5) 0.80957(9) 0.86354(7) 0.0241(2) Uani 1 1 d . . .
N1 N 0.76568(16) 0.9218(3) 0.7200(2) 0.0241(8) Uani 1 1 d . A .
N2 N 0.73517(16) 0.9430(3) 0.8284(2) 0.0255(8) Uani 1 1 d . A .
C1 C 0.75125(18) 0.7452(4) 0.7843(3) 0.0229(9) Uani 1 1 d . A .
H1A H 0.7383 0.6594 0.7717 0.027 Uiso 1 1 calc R . .
C2 C 0.78081(19) 1.0104(4) 0.6882(3) 0.0243(9) Uani 1 1 d . . .
C3 C 0.7583(2) 1.1282(4) 0.6781(3) 0.0326(10) Uani 1 1 d . A .
H3 H 0.7313 1.1432 0.6889 0.039 Uiso 1 1 calc R . .
C4 C 0.7754(2) 1.2217(4) 0.6526(3) 0.0360(11) Uani 1 1 d . . .
H4 H 0.7603 1.3003 0.6469 0.043 Uiso 1 1 calc R A .
C5 C 0.8140(2) 1.2021(4) 0.6354(3) 0.0394(11) Uani 1 1 d . A .
H5 H 0.8261 1.2670 0.6191 0.047 Uiso 1 1 calc R . .
C6 C 0.8350(2) 1.0862(4) 0.6423(3) 0.0359(10) Uani 1 1 d . . .
H6 H 0.8610 1.0712 0.6297 0.043 Uiso 1 1 calc R A .
C7 C 0.81752(19) 0.9913(4) 0.6679(3) 0.0299(9) Uani 1 1 d . A .
H7 H 0.8314 0.9121 0.6713 0.036 Uiso 1 1 calc R . .
C8 C 0.79620(17) 0.6819(3) 0.6975(2) 0.0224(8) Uani 1 1 d . A .
C9 C 0.84181(19) 0.6680(4) 0.6916(3) 0.0292(9) Uani 1 1 d . . .
H9 H 0.8756 0.7133 0.7245 0.035 Uiso 1 1 calc R A .
C10 C 0.8375(2) 0.5886(4) 0.6381(3) 0.0355(10) Uani 1 1 d . A .
H10 H 0.8687 0.5784 0.6351 0.043 Uiso 1 1 calc R . .
C11 C 0.7880(2) 0.5240(4) 0.5889(3) 0.0353(10) Uani 1 1 d . . .
H11 H 0.7851 0.4710 0.5516 0.042 Uiso 1 1 calc R A .
C12 C 0.7431(2) 0.5361(4) 0.5938(3) 0.0298(10) Uani 1 1 d . A .
H12 H 0.7091 0.4920 0.5596 0.036 Uiso 1 1 calc R . .
C13 C 0.74717(18) 0.6133(4) 0.6491(2) 0.0277(9) Uani 1 1 d . . .
H13 H 0.7166 0.6189 0.6538 0.033 Uiso 1 1 calc R A .
C14 C 0.87172(16) 0.8135(3) 0.8380(2) 0.0243(9) Uani 1 1 d . A .
C15 C 0.89804(19) 0.9259(4) 0.8558(3) 0.0284(9) Uani 1 1 d . . .
H15 H 0.8766 0.9953 0.8275 0.034 Uiso 1 1 calc R A .
C16 C 0.9551(2) 0.9368(4) 0.9142(3) 0.0350(10) Uani 1 1 d . A .
H16 H 0.9730 1.0132 0.9248 0.042 Uiso 1 1 calc R . .
C17 C 0.9865(2) 0.8372(4) 0.9577(3) 0.0361(10) Uani 1 1 d . . .
H17 H 1.0257 0.8453 0.9981 0.043 Uiso 1 1 calc R A .
C18 C 0.9601(2) 0.7253(4) 0.9419(3) 0.0383(11) Uani 1 1 d . A .
H18 H 0.9812 0.6573 0.9725 0.046 Uiso 1 1 calc R . .
C19 C 0.90342(18) 0.7127(4) 0.8817(3) 0.0323(10) Uani 1 1 d . . .
H19 H 0.8859 0.6355 0.8701 0.039 Uiso 1 1 calc R A .
C20 C 0.82555(19) 0.8051(4) 0.9545(3) 0.0302(9) Uani 1 1 d . A .
C21 C 0.86222(19) 0.9047(4) 0.9787(3) 0.0337(10) Uani 1 1 d . . .
H21 H 0.8496 0.9765 0.9486 0.040 Uiso 1 1 calc R A .
C22 C 0.9166(2) 0.8986(5) 1.0462(3) 0.0421(12) Uani 1 1 d . A .
H22 H 0.9409 0.9666 1.0622 0.051 Uiso 1 1 calc R . .
C23 C 0.9359(2) 0.7958(6) 1.0906(3) 0.0525(15) Uani 1 1 d . . .
H23 H 0.9734 0.7927 1.1368 0.063 Uiso 1 1 calc R A .
C24 C 0.9000(2) 0.6953(6) 1.0673(3) 0.0500(14) Uani 1 1 d . A .
H24 H 0.9130 0.6241 1.0980 0.060 Uiso 1 1 calc R . .
C25 C 0.8457(2) 0.7002(5) 0.9995(3) 0.0381(11) Uani 1 1 d . . .
H25 H 0.8218 0.6313 0.9832 0.046 Uiso 1 1 calc R A .
C26 C 0.71089(17) 0.7223(4) 0.8798(3) 0.0263(9) Uani 1 1 d . A .
C27 C 0.70603(19) 0.7582(4) 0.9382(3) 0.0311(10) Uani 1 1 d . . .
H27 H 0.7284 0.8235 0.9710 0.037 Uiso 1 1 calc R A .
C28 C 0.6685(2) 0.6995(4) 0.9497(3) 0.0364(10) Uani 1 1 d . A .
H28 H 0.6652 0.7253 0.9895 0.044 Uiso 1 1 calc R . .
C29 C 0.63645(19) 0.6032(4) 0.9021(3) 0.0356(10) Uani 1 1 d . . .
H29 H 0.6103 0.5638 0.9084 0.043 Uiso 1 1 calc R A .
C30 C 0.6427(2) 0.5650(5) 0.8457(3) 0.0425(13) Uani 1 1 d . A .
H30 H 0.6216 0.4974 0.8144 0.051 Uiso 1 1 calc R . .
C31 C 0.6798(2) 0.6243(4) 0.8339(3) 0.0390(11) Uani 1 1 d . . .
H31 H 0.6835 0.5974 0.7947 0.047 Uiso 1 1 calc R A .
C32 C 0.73326(18) 1.0512(4) 0.8625(3) 0.0284(9) Uani 1 1 d . . .
C33 C 0.7523(2) 1.0610(4) 0.9400(3) 0.0308(9) Uani 1 1 d . A .
H33 H 0.7665 0.9916 0.9724 0.037 Uiso 1 1 calc R . .
C34 C 0.7505(2) 1.1718(4) 0.9702(3) 0.0356(10) Uani 1 1 d . . .
H34 H 0.7645 1.1772 1.0232 0.043 Uiso 1 1 calc R A .
C35 C 0.7287(2) 1.2731(4) 0.9240(3) 0.0397(11) Uani 1 1 d . A .
H35 H 0.7265 1.3472 0.9446 0.048 Uiso 1 1 calc R . .
C36 C 0.7102(2) 1.2661(4) 0.8478(3) 0.0365(11) Uani 1 1 d . . .
H36 H 0.6956 1.3360 0.8160 0.044 Uiso 1 1 calc R A .
C37 C 0.71278(18) 1.1562(4) 0.8168(3) 0.0285(9) Uani 1 1 d . A .
H37 H 0.7005 1.1529 0.7645 0.034 Uiso 1 1 calc R . .
C38 C 0.6308(9) 0.8775(10) 0.5849(10) 0.0274(17) Uani 0.495(5) 1 d PGDU A 1
C39 C 0.6255(4) 0.9918(8) 0.6070(6) 0.028(3) Uani 0.495(5) 1 d PGD A 1
H39 H 0.6310 1.0615 0.5860 0.033 Uiso 0.495(5) 1 calc PR A 1
C40 C 0.6123(4) 1.0043(7) 0.6599(5) 0.027(2) Uani 0.495(5) 1 d PGD A 1
H40 H 0.6087 1.0825 0.6750 0.033 Uiso 0.495(5) 1 calc PR A 1
C41 C 0.6043(5) 0.9025(10) 0.6907(6) 0.033(2) Uani 0.495(5) 1 d PGD A 1
C42 C 0.6095(9) 0.7881(8) 0.6686(11) 0.035(2) Uani 0.495(5) 1 d PGD A 1
H42 H 0.6040 0.7185 0.6896 0.042 Uiso 0.495(5) 1 calc PR A 1
C43 C 0.6227(12) 0.7756(8) 0.6157(14) 0.0302(11) Uani 0.495(5) 1 d PGD A 1
H43 H 0.6263 0.6974 0.6006 0.036 Uiso 0.495(5) 1 calc PR A 1
C44 C 0.6529(8) 0.8647(10) 0.5314(9) 0.042(3) Uani 0.495(5) 1 d PD A 1
H44 H 0.6933 0.8371 0.5643 0.050 Uiso 0.495(5) 1 calc PR A 1
C45 C 0.6491(5) 0.9826(9) 0.4910(6) 0.047(3) Uani 0.495(5) 1 d PD A 1
H45A H 0.6625 0.9689 0.4585 0.071 Uiso 0.495(5) 1 calc PR A 1
H45B H 0.6729 1.0441 0.5301 0.071 Uiso 0.495(5) 1 calc PR A 1
H45C H 0.6096 1.0104 0.4586 0.071 Uiso 0.495(5) 1 calc PR A 1
C46 C 0.6167(5) 0.7688(11) 0.4682(7) 0.048(3) Uani 0.495(5) 1 d PD A 1
H46A H 0.6298 0.7611 0.4350 0.072 Uiso 0.495(5) 1 calc PR A 1
H46B H 0.5768 0.7935 0.4368 0.072 Uiso 0.495(5) 1 calc PR A 1
H46C H 0.6206 0.6908 0.4928 0.072 Uiso 0.495(5) 1 calc PR A 1
C47 C 0.5905(5) 0.9118(13) 0.7504(7) 0.044(2) Uani 0.495(5) 1 d PD A 1
H47A H 0.5496 0.9224 0.7234 0.066 Uiso 0.495(5) 1 calc PR A 1
H47B H 0.6106 0.9811 0.7844 0.066 Uiso 0.495(5) 1 calc PR A 1
H47C H 0.6027 0.8378 0.7814 0.066 Uiso 0.495(5) 1 calc PR A 1
C38D C 0.6024(5) 0.9386(9) 0.6685(6) 0.033(2) Uani 0.505(5) 1 d PGD A 2
C39D C 0.6046(9) 0.8154(8) 0.6583(11) 0.035(2) Uani 0.505(5) 1 d PGD A 2
H39D H 0.5941 0.7594 0.6818 0.042 Uiso 0.505(5) 1 calc PR A 2
C40D C 0.6222(11) 0.7739(7) 0.6136(14) 0.0302(11) Uani 0.505(5) 1 d PGD A 2
H40D H 0.6237 0.6897 0.6066 0.036 Uiso 0.505(5) 1 calc PR A 2
C41D C 0.6375(9) 0.8558(10) 0.5792(11) 0.0274(17) Uani 0.505(5) 1 d PGDU A 2
C42D C 0.6353(4) 0.9790(9) 0.5895(6) 0.028(3) Uani 0.505(5) 1 d PGD A 2
H42D H 0.6458 1.0349 0.5659 0.033 Uiso 0.505(5) 1 calc PR A 2
C43D C 0.6177(3) 1.0204(7) 0.6341(5) 0.027(2) Uani 0.505(5) 1 d PGD A 2
H43D H 0.6162 1.1047 0.6411 0.033 Uiso 0.505(5) 1 calc PR A 2
C44D C 0.5801(4) 0.9981(9) 0.7143(6) 0.034(2) Uani 0.505(5) 1 d PD A 2
H44D H 0.6031 1.0722 0.7410 0.041 Uiso 0.505(5) 1 calc PR A 2
C45D C 0.5183(4) 1.0375(9) 0.6517(6) 0.043(2) Uani 0.505(5) 1 d PD A 2
H45D H 0.5026 1.0774 0.6765 0.064 Uiso 0.505(5) 1 calc PR A 2
H45E H 0.4954 0.9664 0.6232 0.064 Uiso 0.505(5) 1 calc PR A 2
H45F H 0.5179 1.0938 0.6157 0.064 Uiso 0.505(5) 1 calc PR A 2
C46D C 0.5836(5) 0.9160(12) 0.7754(7) 0.044(2) Uani 0.505(5) 1 d PD A 2
H46D H 0.5694 0.9597 0.8011 0.066 Uiso 0.505(5) 1 calc PR A 2
H46E H 0.6231 0.8923 0.8140 0.066 Uiso 0.505(5) 1 calc PR A 2
H46F H 0.5604 0.8437 0.7501 0.066 Uiso 0.505(5) 1 calc PR A 2
C47D C 0.6507(7) 0.8119(12) 0.5220(9) 0.042(3) Uani 0.505(5) 1 d PD A 2
H47D H 0.6280 0.8583 0.4737 0.063 Uiso 0.505(5) 1 calc PR A 2
H47E H 0.6413 0.7261 0.5108 0.063 Uiso 0.505(5) 1 calc PR A 2
H47F H 0.6911 0.8238 0.5451 0.063 Uiso 0.505(5) 1 calc PR A 2
S1 S 0.62811(5) 0.40913(9) 0.61657(7) 0.0316(2) Uani 1 1 d . . .
O1 O 0.64305(17) 0.2868(3) 0.6123(3) 0.0500(10) Uani 1 1 d . . .
O2 O 0.60568(15) 0.4804(3) 0.5479(2) 0.0432(8) Uani 1 1 d . . .
O3 O 0.66835(14) 0.4707(3) 0.6886(2) 0.0461(9) Uani 1 1 d . . .
F1 F 0.55053(14) 0.4968(3) 0.6309(2) 0.0602(9) Uani 1 1 d . . .
F2 F 0.52380(13) 0.3387(3) 0.5594(2) 0.0596(9) Uani 1 1 d . . .
F3 F 0.58179(13) 0.3222(3) 0.68289(19) 0.0513(8) Uani 1 1 d . . .
C13S C 0.5676(2) 0.3891(5) 0.6216(3) 0.0395(12) Uani 1 1 d . . .
O1S O 0.4596(3) 0.2141(7) 0.7102(5) 0.132(3) Uani 1 1 d DU . .
C1S C 0.5013(5) 0.2294(10) 0.7925(7) 0.085(3) Uani 0.661(13) 1 d PDU B 1
H1S1 H 0.5331 0.1724 0.8115 0.103 Uiso 0.661(13) 1 calc PR B 1
H1S2 H 0.4839 0.2129 0.8203 0.103 Uiso 0.661(13) 1 calc PR B 1
C2S C 0.5222(7) 0.3547(12) 0.8069(10) 0.099(4) Uani 0.661(13) 1 d PDU B 1
H2S1 H 0.5258 0.3892 0.8525 0.119 Uiso 0.661(13) 1 calc PR B 1
H2S2 H 0.5595 0.3594 0.8151 0.119 Uiso 0.661(13) 1 calc PR B 1
C3S C 0.4792(5) 0.4158(9) 0.7372(7) 0.126(4) Uani 0.661(13) 1 d PDU B 1
H3S1 H 0.4966 0.4801 0.7249 0.151 Uiso 0.661(13) 1 calc PR B 1
H3S2 H 0.4515 0.4538 0.7440 0.151 Uiso 0.661(13) 1 calc PR B 1
C4S C 0.4504(4) 0.3274(8) 0.6735(6) 0.105(3) Uani 1 1 d DU B .
H4S1 H 0.4093 0.3453 0.6380 0.126 Uiso 1 1 calc R C 1
H4S2 H 0.4667 0.3283 0.6435 0.126 Uiso 1 1 calc R C 1
C1D C 0.5191(7) 0.2020(18) 0.7691(14) 0.085(3) Uani 0.339(13) 1 d PD B 2
H1D1 H 0.5406 0.1874 0.7470 0.103 Uiso 0.339(13) 1 calc PR B 2
H1D2 H 0.5272 0.1368 0.8062 0.103 Uiso 0.339(13) 1 calc PR B 2
C2D C 0.5310(14) 0.323(2) 0.8054(18) 0.099(4) Uani 0.339(13) 1 d PD B 2
H2D1 H 0.5687 0.3525 0.8215 0.119 Uiso 0.339(13) 1 calc PR B 2
H2D2 H 0.5305 0.3205 0.8516 0.119 Uiso 0.339(13) 1 calc PR B 2
C3D C 0.4792(5) 0.4158(9) 0.7372(7) 0.126(4) Uani 0.339(13) 1 d P B 2
H3D1 H 0.4544 0.4456 0.7516 0.151 Uiso 0.339(13) 1 calc PR B 2
H3D2 H 0.4946 0.4849 0.7252 0.151 Uiso 0.339(13) 1 calc PR B 2
O2S O 0.8378(3) 0.4577(4) 0.8906(3) 0.107(2) Uani 1 1 d U . .
C5S C 0.8217(3) 0.3808(5) 0.8294(5) 0.0605(17) Uani 1 1 d U . .
H5S1 H 0.8335 0.4148 0.7977 0.073 Uiso 1 1 calc R . .
H5S2 H 0.7799 0.3712 0.7959 0.073 Uiso 1 1 calc R . .
C6S C 0.8501(3) 0.2586(5) 0.8624(4) 0.0604(16) Uani 1 1 d U . .
H6S1 H 0.8220 0.1924 0.8370 0.072 Uiso 1 1 calc R . .
H6S2 H 0.8804 0.2449 0.8549 0.072 Uiso 1 1 calc R . .
C7S C 0.8743(3) 0.2651(7) 0.9460(5) 0.081(2) Uani 1 1 d U . .
H7S1 H 0.9133 0.2321 0.9780 0.097 Uiso 1 1 calc R . .
H7S2 H 0.8505 0.2198 0.9574 0.097 Uiso 1 1 calc R . .
C8S C 0.8741(5) 0.3984(8) 0.9608(5) 0.106(3) Uani 1 1 d U . .
H8S1 H 0.8614 0.4112 0.9945 0.127 Uiso 1 1 calc R . .
H8S2 H 0.9130 0.4312 0.9875 0.127 Uiso 1 1 calc R . .
O3S O 0.4625(6) 0.9468(10) 0.8471(8) 0.132(4) Uani 0.645(12) 1 d PDU D 1
C9S C 0.4520(7) 0.8738(12) 0.7823(7) 0.116(5) Uani 0.645(12) 1 d PDU D 1
H9S1 H 0.4653 0.9167 0.7547 0.139 Uiso 0.645(12) 1 calc PR D 1
H9S2 H 0.4110 0.8568 0.7451 0.139 Uiso 0.645(12) 1 calc PR D 1
C10S C 0.4847(13) 0.7578(17) 0.8172(9) 0.117(6) Uani 0.645(12) 1 d PDU D 1
H10A H 0.4583 0.6885 0.7992 0.141 Uiso 0.645(12) 1 calc PR D 1
H10B H 0.5105 0.7442 0.8016 0.141 Uiso 0.645(12) 1 calc PR D 1
C11S C 0.5139(8) 0.7685(16) 0.8924(9) 0.112(5) Uani 0.645(12) 1 d PDU D 1
H11A H 0.5549 0.7670 0.9150 0.135 Uiso 0.645(12) 1 calc PR D 1
H11B H 0.5056 0.6989 0.9136 0.135 Uiso 0.645(12) 1 calc PR D 1
C12S C 0.5005(7) 0.8805(19) 0.9152(8) 0.117(5) Uani 0.645(12) 1 d PDU D 1
H12A H 0.4829 0.8622 0.9425 0.140 Uiso 0.645(12) 1 calc PR D 1
H12B H 0.5356 0.9277 0.9505 0.140 Uiso 0.645(12) 1 calc PR D 1
O3D O 0.5051(11) 0.9404(18) 0.8850(15) 0.132(4) Uani 0.355(12) 1 d PDU D 2
C9D C 0.4616(17) 0.909(2) 0.8032(14) 0.116(5) Uani 0.355(12) 1 d PD D 2
H9D1 H 0.4685 0.9546 0.7692 0.139 Uiso 0.355(12) 1 calc PR D 2
H9D2 H 0.4234 0.9307 0.7887 0.139 Uiso 0.355(12) 1 calc PR D 2
C10D C 0.465(2) 0.777(3) 0.7945(17) 0.117(6) Uani 0.355(12) 1 d PD D 2
H10D H 0.4270 0.7419 0.7588 0.141 Uiso 0.355(12) 1 calc PR D 2
H10E H 0.4878 0.7605 0.7738 0.141 Uiso 0.355(12) 1 calc PR D 2
C11D C 0.4906(14) 0.732(2) 0.865(2) 0.112(5) Uani 0.355(12) 1 d PD D 2
H11D H 0.5099 0.6552 0.8693 0.135 Uiso 0.355(12) 1 calc PR D 2
H11E H 0.4628 0.7168 0.8764 0.135 Uiso 0.355(12) 1 calc PR D 2
C12D C 0.5328(12) 0.825(3) 0.9180(14) 0.117(5) Uani 0.355(12) 1 d PDU D 2
H12D H 0.5426 0.8157 0.9708 0.140 Uiso 0.355(12) 1 calc PR D 2
H12E H 0.5680 0.8189 0.9206 0.140 Uiso 0.355(12) 1 calc PR D 2

loop_
_atom_site_aniso_label
_atom_site_aniso_U_11
_atom_site_aniso_U_22
_atom_site_aniso_U_33
_atom_site_aniso_U_23
_atom_site_aniso_U_13
_atom_site_aniso_U_12
Ru1 0.02169(14) 0.01564(13) 0.03310(16) -0.00294(17) 0.01379(13) -0.00034(15)
P1 0.0224(5) 0.0136(4) 0.0268(5) -0.0013(4) 0.0143(5) -0.0006(4)
P2 0.0275(6) 0.0154(5) 0.0336(6) -0.0004(4) 0.0202(5) -0.0002(4)
N1 0.026(2) 0.0184(17) 0.0307(19) 0.0093(14) 0.0178(17) 0.0058(14)
N2 0.033(2) 0.0148(17) 0.033(2) -0.0018(15) 0.0218(18) 0.0001(14)
C1 0.025(2) 0.0138(18) 0.030(2) -0.0028(16) 0.0167(19) -0.0020(15)
C2 0.028(2) 0.0172(19) 0.023(2) -0.0014(16) 0.0126(19) -0.0029(16)
C3 0.037(2) 0.019(2) 0.043(3) 0.0041(19) 0.024(2) 0.0055(17)
C4 0.045(3) 0.021(2) 0.044(3) 0.0085(19) 0.028(2) 0.0026(19)
C5 0.049(3) 0.030(2) 0.039(3) 0.011(2) 0.026(2) -0.004(2)
C6 0.045(3) 0.032(2) 0.039(3) -0.0001(19) 0.029(2) -0.0013(19)
C7 0.037(2) 0.019(2) 0.035(2) 0.0021(17) 0.022(2) 0.0027(17)
C8 0.032(2) 0.0120(18) 0.028(2) 0.0012(15) 0.0201(19) 0.0027(15)
C9 0.033(2) 0.023(2) 0.033(2) -0.0022(18) 0.020(2) -0.0032(17)
C10 0.045(3) 0.025(2) 0.050(3) 0.000(2) 0.035(3) 0.0033(18)
C11 0.057(3) 0.020(2) 0.038(3) -0.0017(18) 0.032(2) 0.004(2)
C12 0.040(3) 0.015(2) 0.032(2) 0.0012(18) 0.019(2) 0.0006(17)
C13 0.032(2) 0.0191(19) 0.034(2) -0.0003(18) 0.020(2) 0.0009(16)
C14 0.0185(19) 0.0202(19) 0.030(2) 0.0013(16) 0.0118(18) 0.0015(15)
C15 0.036(2) 0.0181(18) 0.031(2) 0.0015(16) 0.020(2) -0.0008(17)
C16 0.039(3) 0.029(2) 0.034(3) -0.0031(19) 0.020(2) -0.0069(19)
C17 0.028(2) 0.039(3) 0.035(2) -0.005(2) 0.014(2) -0.0013(19)
C18 0.033(3) 0.034(2) 0.036(3) 0.001(2) 0.013(2) 0.0084(19)
C19 0.031(2) 0.025(2) 0.036(2) 0.0007(18) 0.016(2) 0.0008(18)
C20 0.037(2) 0.028(2) 0.034(2) -0.0038(18) 0.026(2) -0.0012(18)
C21 0.032(2) 0.034(2) 0.036(2) -0.006(2) 0.021(2) -0.0034(18)
C22 0.039(3) 0.053(3) 0.039(3) -0.017(2) 0.025(2) -0.009(2)
C23 0.036(3) 0.082(4) 0.032(3) -0.005(3) 0.016(2) 0.002(3)
C24 0.040(3) 0.067(4) 0.042(3) 0.023(3) 0.023(3) 0.012(3)
C25 0.036(3) 0.044(3) 0.038(3) 0.012(2) 0.024(2) 0.003(2)
C26 0.026(2) 0.023(2) 0.035(2) 0.0093(17) 0.021(2) 0.0065(16)
C27 0.031(2) 0.027(2) 0.032(2) 0.0002(18) 0.017(2) -0.0016(17)
C28 0.043(3) 0.032(2) 0.042(3) 0.005(2) 0.029(2) 0.000(2)
C29 0.030(2) 0.033(2) 0.051(3) 0.010(2) 0.028(2) 0.0040(18)
C30 0.049(3) 0.027(2) 0.062(4) -0.016(2) 0.038(3) -0.017(2)
C31 0.049(3) 0.028(2) 0.054(3) -0.009(2) 0.039(3) -0.008(2)
C32 0.027(2) 0.021(2) 0.041(2) -0.0007(18) 0.021(2) -0.0007(16)
C33 0.040(2) 0.023(2) 0.037(2) 0.0016(18) 0.026(2) -0.0006(18)
C34 0.050(3) 0.026(2) 0.039(3) -0.0067(19) 0.030(2) 0.000(2)
C35 0.053(3) 0.024(2) 0.043(3) -0.011(2) 0.029(3) 0.002(2)
C36 0.041(3) 0.020(2) 0.043(3) -0.0025(19) 0.021(2) 0.0019(18)
C37 0.034(2) 0.0187(19) 0.031(2) -0.0037(17) 0.018(2) -0.0021(17)
C38 0.020(5) 0.036(4) 0.031(3) 0.007(3) 0.018(2) 0.014(4)
C39 0.020(4) 0.022(3) 0.048(6) 0.015(4) 0.024(3) 0.002(3)
C40 0.024(3) 0.033(4) 0.028(6) 0.001(4) 0.016(3) 0.006(3)
C41 0.023(3) 0.059(7) 0.019(6) 0.007(4) 0.014(4) 0.002(4)
C42 0.019(4) 0.043(5) 0.033(5) 0.007(4) 0.009(4) -0.006(5)
C43 0.031(2) 0.015(2) 0.036(3) -0.0062(19) 0.015(2) -0.0004(17)
C44 0.037(3) 0.054(9) 0.026(4) -0.002(7) 0.014(4) 0.014(8)
C45 0.058(7) 0.043(6) 0.043(6) 0.010(5) 0.031(6) -0.001(5)
C46 0.052(7) 0.053(7) 0.046(7) -0.010(5) 0.033(6) -0.014(5)
C47 0.051(5) 0.057(4) 0.042(6) 0.006(5) 0.037(4) 0.014(3)
C38D 0.023(3) 0.059(7) 0.019(6) 0.007(4) 0.014(4) 0.002(4)
C39D 0.019(4) 0.043(5) 0.033(5) 0.007(4) 0.009(4) -0.006(5)
C40D 0.031(2) 0.015(2) 0.036(3) -0.0062(19) 0.015(2) -0.0004(17)
C41D 0.020(5) 0.036(4) 0.031(3) 0.007(3) 0.018(2) 0.014(4)
C42D 0.020(4) 0.022(3) 0.048(6) 0.015(4) 0.024(3) 0.002(3)
C43D 0.024(3) 0.033(4) 0.028(6) 0.001(4) 0.016(3) 0.006(3)
C44D 0.022(4) 0.040(6) 0.038(5) -0.001(4) 0.016(4) 0.012(4)
C45D 0.027(5) 0.037(5) 0.061(7) -0.003(5) 0.024(5) 0.005(4)
C46D 0.051(5) 0.057(4) 0.042(6) 0.006(5) 0.037(4) 0.014(3)
C47D 0.037(3) 0.054(9) 0.026(4) -0.002(7) 0.014(4) 0.014(8)
S1 0.0315(6) 0.0212(5) 0.0445(7) 0.0013(5) 0.0234(5) 0.0019(4)
O1 0.059(2) 0.0197(16) 0.084(3) 0.0031(17) 0.049(2) 0.0112(15)
O2 0.049(2) 0.0321(17) 0.054(2) 0.0051(16) 0.0328(19) 0.0050(15)
O3 0.041(2) 0.044(2) 0.053(2) -0.0020(16) 0.0268(19) -0.0161(15)
F1 0.063(2) 0.0518(19) 0.090(3) 0.0167(18) 0.059(2) 0.0233(16)
F2 0.0364(17) 0.075(2) 0.055(2) -0.0010(18) 0.0193(16) -0.0187(17)
F3 0.0466(17) 0.0529(19) 0.061(2) 0.0208(16) 0.0347(16) 0.0061(14)
C13S 0.034(3) 0.036(3) 0.049(3) 0.006(2) 0.025(3) 0.007(2)
O1S 0.094(5) 0.120(5) 0.162(6) 0.009(5) 0.063(4) -0.049(4)
C1S 0.088(8) 0.070(6) 0.137(8) -0.015(6) 0.087(6) -0.021(5)
C2S 0.145(10) 0.053(8) 0.163(8) 0.000(6) 0.126(7) 0.009(7)
C3S 0.126(9) 0.092(6) 0.182(10) 0.021(5) 0.103(8) 0.016(6)
C4S 0.095(6) 0.092(6) 0.170(8) 0.024(5) 0.102(6) 0.001(5)
C1D 0.088(8) 0.070(6) 0.137(8) -0.015(6) 0.087(6) -0.021(5)
C2D 0.145(10) 0.053(8) 0.163(8) 0.000(6) 0.126(7) 0.009(7)
C3D 0.126(9) 0.092(6) 0.182(10) 0.021(5) 0.103(8) 0.016(6)
O2S 0.173(6) 0.035(2) 0.089(4) -0.007(2) 0.063(4) -0.006(3)
C5S 0.069(5) 0.038(3) 0.083(4) -0.001(3) 0.049(4) -0.003(3)
C6S 0.049(3) 0.043(3) 0.074(4) -0.004(3) 0.027(3) 0.000(3)
C7S 0.075(5) 0.060(4) 0.083(5) 0.003(4) 0.032(4) 0.010(4)
C8S 0.130(8) 0.070(5) 0.072(4) -0.023(4) 0.033(5) -0.025(5)
O3S 0.113(9) 0.090(6) 0.143(10) -0.022(6) 0.047(9) 0.005(6)
C9S 0.103(10) 0.060(10) 0.059(6) 0.007(5) -0.024(7) -0.036(7)
C10S 0.12(2) 0.100(9) 0.092(12) -0.015(9) 0.037(13) 0.020(8)
C11S 0.078(14) 0.110(12) 0.085(11) 0.035(9) 0.011(10) 0.022(10)
C12S 0.096(11) 0.163(13) 0.076(6) -0.016(7) 0.042(8) 0.010(9)
O3D 0.113(9) 0.090(6) 0.143(10) -0.022(6) 0.047(9) 0.005(6)
C9D 0.103(10) 0.060(10) 0.059(6) 0.007(5) -0.024(7) -0.036(7)
C10D 0.12(2) 0.100(9) 0.092(12) -0.015(9) 0.037(13) 0.020(8)
C11D 0.078(14) 0.110(12) 0.085(11) 0.035(9) 0.011(10) 0.022(10)
C12D 0.096(11) 0.163(13) 0.076(6) -0.016(7) 0.042(8) 0.010(9)

loop_
_atom_type_symbol
_atom_type_description
_atom_type_scat_dispersion_real
_atom_type_scat_dispersion_imag
_atom_type_scat_source
C C 0.0033 0.0016 'International Tables Vol C Tables 4.2.6.8 and 6.1.1.4'
H H 0.0000 0.0000 'International Tables Vol C Tables 4.2.6.8 and 6.1.1.4'
N N 0.0061 0.0033 'International Tables Vol C Tables 4.2.6.8 and 6.1.1.4'
O O 0.0106 0.0060 'International Tables Vol C Tables 4.2.6.8 and 6.1.1.4'
F F 0.0171 0.0103 'International Tables Vol C Tables 4.2.6.8 and 6.1.1.4'
P P 0.1023 0.0942 'International Tables Vol C Tables 4.2.6.8 and 6.1.1.4'
S S 0.1246 0.1234 'International Tables Vol C Tables 4.2.6.8 and 6.1.1.4'
Ru Ru -1.2594 0.8363 'International Tables Vol C Tables 4.2.6.8 and 6.1.1.4'

loop_
_geom_angle_atom_site_label_1
_geom_angle_atom_site_label_2
_geom_angle_atom_site_label_3
_geom_angle
C38 Ru1 N1 99.8(4)
C38 Ru1 C43 37.9(4)
N1 Ru1 C43 121.3(4)
C38 Ru1 C39D 61.9(5)
N1 Ru1 C39D 158.1(4)
C43 Ru1 C39D 36.8(6)
C38 Ru1 C39 37.7(2)
N1 Ru1 C39 103.6(2)
C43 Ru1 C39 67.7(5)
C39D Ru1 C39 70.0(4)
C38 Ru1 N2 164.3(3)
N1 Ru1 N2 84.92(15)
C43 Ru1 N2 148.6(4)
C39D Ru1 N2 116.0(4)
C39 Ru1 N2 126.7(3)
C38 Ru1 C40D 37.5(6)
N1 Ru1 C40D 120.7(4)
C43 Ru1 C40D 0.6(7)
C39D Ru1 C40D 37.4(4)
C39 Ru1 C40D 67.6(5)
N2 Ru1 C40D 149.1(4)
C38 Ru1 C38D 69.0(4)
N1 Ru1 C38D 151.1(3)
C43 Ru1 C38D 66.4(5)
C39D Ru1 C38D 37.4(2)
C39 Ru1 C38D 51.0(2)
N2 Ru1 C38D 99.7(3)
C40D Ru1 C38D 66.9(5)
C38 Ru1 C42 67.4(6)
N1 Ru1 C42 156.2(3)
C43 Ru1 C42 37.2(4)
C39D Ru1 C42 9.1(6)
C39 Ru1 C42 78.9(4)
N2 Ru1 C42 113.0(4)
C40D Ru1 C42 37.8(6)
C38D Ru1 C42 45.0(5)
C38 Ru1 C40 67.0(3)
N1 Ru1 C40 129.3(2)
C43 Ru1 C40 78.8(4)
C39D Ru1 C40 57.4(4)
C39 Ru1 C40 36.80(12)
N2 Ru1 C40 98.4(2)
C40D Ru1 C40 79.1(5)
C38D Ru1 C40 21.9(3)
C42 Ru1 C40 65.8(3)
C38 Ru1 C1 125.6(3)
N1 Ru1 C1 71.45(14)
C43 Ru1 C1 100.1(5)
C39D Ru1 C1 108.2(3)
C39 Ru1 C1 162.7(3)
N2 Ru1 C1 70.14(14)
C40D Ru1 C1 100.1(4)
C38D Ru1 C1 137.1(2)
C42 Ru1 C1 99.1(4)
C40 Ru1 C1 156.5(2)
C38 Ru1 C41 78.8(4)
N1 Ru1 C41 164.8(3)
C43 Ru1 C41 66.4(5)
C39D Ru1 C41 31.3(6)
C39 Ru1 C41 66.04(18)
N2 Ru1 C41 92.7(3)
C40D Ru1 C41 67.0(5)
C38D Ru1 C41 15.4(2)
C42 Ru1 C41 36.4(2)
C40 Ru1 C41 36.21(12)
C1 Ru1 C41 121.8(2)
N1 P1 C1 97.7(2)
N1 P1 C14 113.18(19)
C1 P1 C14 117.9(2)
N1 P1 C8 116.7(2)
C1 P1 C8 107.42(19)
C14 P1 C8 104.35(19)
N1 P1 Ru1 48.06(13)
C1 P1 Ru1 51.25(14)
C14 P1 Ru1 140.99(14)
C8 P1 Ru1 114.66(14)
N2 P2 C1 97.7(2)
N2 P2 C20 114.1(2)
C1 P2 C20 116.0(2)
N2 P2 C26 116.80(19)
C1 P2 C26 107.4(2)
C20 P2 C26 105.0(2)
N2 P2 Ru1 50.24(14)
C1 P2 Ru1 52.30(14)
C20 P2 Ru1 148.15(15)
C26 P2 Ru1 106.86(14)
C2 N1 P1 128.4(3)
C2 N1 Ru1 132.2(3)
P1 N1 Ru1 97.85(17)
C32 N2 P2 131.2(3)
C32 N2 Ru1 131.2(3)
P2 N2 Ru1 95.12(17)
P2 C1 P1 119.4(2)
P2 C1 Ru1 89.27(17)
P1 C1 Ru1 90.40(18)
P2 C1 H1A 116.8
P1 C1 H1A 116.8
Ru1 C1 H1A 116.8
C7 C2 N1 124.1(4)
C7 C2 C3 117.7(4)
N1 C2 C3 118.2(4)
C4 C3 C2 120.6(4)
C4 C3 H3 119.7
C2 C3 H3 119.7
C5 C4 C3 120.9(4)
C5 C4 H4 119.5
C3 C4 H4 119.5
C4 C5 C6 119.3(4)
C4 C5 H5 120.3
C6 C5 H5 120.3
C5 C6 C7 119.8(4)
C5 C6 H6 120.1
C7 C6 H6 120.1
C2 C7 C6 121.6(4)
C2 C7 H7 119.2
C6 C7 H7 119.2
C13 C8 C9 118.8(4)
C13 C8 P1 119.4(3)
C9 C8 P1 121.6(3)
C10 C9 C8 120.1(4)
C10 C9 H9 119.9
C8 C9 H9 119.9
C9 C10 C11 120.4(4)
C9 C10 H10 119.8
C11 C10 H10 119.8
C12 C11 C10 120.4(4)
C12 C11 H11 119.8
C10 C11 H11 119.8
C11 C12 C13 120.1(4)
C11 C12 H12 119.9
C13 C12 H12 119.9
C8 C13 C12 120.1(4)
C8 C13 H13 120.0
C12 C13 H13 120.0
C15 C14 C19 119.3(4)
C15 C14 P1 121.3(3)
C19 C14 P1 119.4(3)
C16 C15 C14 120.2(4)
C16 C15 H15 119.9
C14 C15 H15 119.9
C15 C16 C17 120.6(4)
C15 C16 H16 119.7
C17 C16 H16 119.7
C16 C17 C18 119.5(4)
C16 C17 H17 120.2
C18 C17 H17 120.2
C19 C18 C17 120.3(4)
C19 C18 H18 119.8
C17 C18 H18 119.8
C18 C19 C14 120.0(4)
C18 C19 H19 120.0
C14 C19 H19 120.0
C25 C20 C21 118.5(4)
C25 C20 P2 121.1(4)
C21 C20 P2 120.2(3)
C22 C21 C20 120.2(5)
C22 C21 H21 119.9
C20 C21 H21 119.9
C23 C22 C21 121.0(5)
C23 C22 H22 119.5
C21 C22 H22 119.5
C22 C23 C24 119.6(5)
C22 C23 H23 120.2
C24 C23 H23 120.2
C25 C24 C23 119.8(5)
C25 C24 H24 120.1
C23 C24 H24 120.1
C24 C25 C20 120.8(5)
C24 C25 H25 119.6
C20 C25 H25 119.6
C31 C26 C27 119.3(4)
C31 C26 P2 122.0(3)
C27 C26 P2 118.7(3)
C26 C27 C28 121.0(4)
C26 C27 H27 119.5
C28 C27 H27 119.5
C29 C28 C27 119.2(4)
C29 C28 H28 120.4
C27 C28 H28 120.4
C30 C29 C28 119.8(4)
C30 C29 H29 120.1
C28 C29 H29 120.1
C29 C30 C31 120.9(5)
C29 C30 H30 119.5
C31 C30 H30 119.5
C26 C31 C30 119.8(5)
C26 C31 H31 120.1
C30 C31 H31 120.1
C33 C32 C37 117.7(4)
C33 C32 N2 124.0(4)
C37 C32 N2 118.3(4)
C34 C33 C32 120.8(4)
C34 C33 H33 119.6
C32 C33 H33 119.6
C35 C34 C33 120.8(4)
C35 C34 H34 119.6
C33 C34 H34 119.6
C34 C35 C36 119.6(4)
C34 C35 H35 120.2
C36 C35 H35 120.2
C35 C36 C37 120.5(4)
C35 C36 H36 119.8
C37 C36 H36 119.8
C32 C37 C36 120.7(4)
C32 C37 H37 119.7
C36 C37 H37 119.7
C39 C38 C43 120.0
C39 C38 C44 119.2(8)
C43 C38 C44 120.5(8)
C39 C38 Ru1 72.8(5)
C43 C38 Ru1 71.7(6)
C44 C38 Ru1 121.6(13)
C38 C39 C40 120.0
C38 C39 Ru1 69.6(7)
C40 C39 Ru1 73.8(4)
C38 C39 H39 120.0
C40 C39 H39 120.0
Ru1 C39 H39 128.9
C39 C40 C41 120.0
C39 C40 Ru1 69.4(4)
C41 C40 Ru1 72.5(5)
C39 C40 H40 120.0
C41 C40 H40 120.0
Ru1 C40 H40 130.7
C42 C41 C40 120.0
C42 C41 C47 118.1(8)
C40 C41 C47 121.9(8)
C42 C41 Ru1 70.3(6)
C40 C41 Ru1 71.3(4)
C47 C41 Ru1 130.3(8)
C41 C42 C43 120.0
C41 C42 Ru1 73.4(5)
C43 C42 Ru1 69.2(6)
C41 C42 H42 120.0
C43 C42 H42 120.0
Ru1 C42 H42 130.0
C42 C43 C38 120.0
C42 C43 Ru1 73.6(4)
C38 C43 Ru1 70.4(4)
C42 C43 H43 120.0
C38 C43 H43 120.0
Ru1 C43 H43 128.1
C45 C44 C46 108.0(11)
C45 C44 C38 113.2(9)
C46 C44 C38 109.1(12)
C45 C44 H44 108.8
C46 C44 H44 108.8
C38 C44 H44 108.8
C39D C38D C43D 120.0
C39D C38D C44D 125.1(7)
C43D C38D C44D 114.8(7)
C39D C38D Ru1 69.8(7)
C43D C38D Ru1 74.5(4)
C44D C38D Ru1 130.6(7)
C40D C39D C38D 120.0
C40D C39D Ru1 72.6(5)
C38D C39D Ru1 72.8(5)
C40D C39D H39D 120.0
C38D C39D H39D 120.0
Ru1 C39D H39D 126.5
C39D C40D C41D 120.0
C39D C40D Ru1 70.0(4)
C41D C40D Ru1 74.5(4)
C39D C40D H40D 120.0
C41D C40D H40D 120.0
Ru1 C40D H40D 127.5
C40D C41D C42D 120.0
C40D C41D C47D 120.6(8)
C42D C41D C47D 119.1(8)
C40D C41D Ru1 69.0(6)
C42D C41D Ru1 73.6(5)
C47D C41D Ru1 135.8(13)
C41D C42D C43D 120.0
C41D C42D Ru1 70.7(6)
C43D C42D Ru1 71.0(4)
C41D C42D H42D 120.0
C43D C42D H42D 120.0
Ru1 C42D H42D 131.0
C42D C43D C38D 120.0
C42D C43D Ru1 73.4(4)
C38D C43D Ru1 69.1(5)
C42D C43D H43D 120.0
C38D C43D H43D 120.0
Ru1 C43D H43D 130.0
C46D C44D C45D 111.5(8)
C46D C44D C38D 114.8(8)
C45D C44D C38D 105.7(8)
C46D C44D H44D 108.2
C45D C44D H44D 108.2
C38D C44D H44D 108.2
C44D C45D H45D 109.5
C44D C45D H45E 109.5
H45D C45D H45E 109.5
C44D C45D H45F 109.5
H45D C45D H45F 109.5
H45E C45D H45F 109.5
C44D C46D H46D 109.5
C44D C46D H46E 109.5
H46D C46D H46E 109.5
C44D C46D H46F 109.5
H46D C46D H46F 109.5
H46E C46D H46F 109.5
C41D C47D H47D 109.5
C41D C47D H47E 109.5
H47D C47D H47E 109.5
C41D C47D H47F 109.5
H47D C47D H47F 109.5
H47E C47D H47F 109.5
O2 S1 O1 115.3(2)
O2 S1 O3 115.0(2)
O1 S1 O3 115.1(2)
O2 S1 C13S 104.0(2)
O1 S1 C13S 102.9(2)
O3 S1 C13S 101.9(2)
F2 C13S F3 108.3(4)
F2 C13S F1 107.5(4)
F3 C13S F1 106.2(5)
F2 C13S S1 113.0(4)
F3 C13S S1 111.2(4)
F1 C13S S1 110.3(4)
C4S O1S C1D 108.0(10)
C4S O1S C1S 108.5(8)
C1D O1S C1S 38.6(10)
O1S C1S C2S 108.4(10)
O1S C1S H1S1 110.0
C2S C1S H1S1 110.0
O1S C1S H1S2 110.0
C2S C1S H1S2 110.0
H1S1 C1S H1S2 108.4
C3S C2S C1S 103.0(11)
C3S C2S H2S1 111.2
C1S C2S H2S1 111.2
C3S C2S H2S2 111.2
C1S C2S H2S2 111.2
H2S1 C2S H2S2 109.1
C2S C3S C4S 108.7(9)
C2S C3S H3S1 109.9
C4S C3S H3S1 109.9
C2S C3S H3S2 109.9
C4S C3S H3S2 109.9
H3S1 C3S H3S2 108.3
O1S C4S C3S 105.1(9)
O1S C4S H4S1 110.7
C3S C4S H4S1 110.7
O1S C4S H4S2 110.7
C3S C4S H4S2 110.7
H4S1 C4S H4S2 108.8
O1S C1D C2D 99.6(16)
O1S C1D H1D1 111.9
C2D C1D H1D1 111.9
O1S C1D H1D2 111.9
C2D C1D H1D2 111.9
H1D1 C1D H1D2 109.6
C1D C2D H2D1 110.5
C1D C2D H2D2 110.5
H2D1 C2D H2D2 108.7
C5S O2S C8S 110.2(6)
O2S C5S C6S 108.5(6)
O2S C5S H5S1 110.0
C6S C5S H5S1 110.0
O2S C5S H5S2 110.0
C6S C5S H5S2 110.0
H5S1 C5S H5S2 108.4
C7S C6S C5S 105.0(6)
C7S C6S H6S1 110.7
C5S C6S H6S1 110.7
C7S C6S H6S2 110.7
C5S C6S H6S2 110.7
H6S1 C6S H6S2 108.8
C6S C7S C8S 103.8(6)
C6S C7S H7S1 111.0
C8S C7S H7S1 111.0
C6S C7S H7S2 111.0
C8S C7S H7S2 111.0
H7S1 C7S H7S2 109.0
O2S C8S C7S 109.4(6)
O2S C8S H8S1 109.8
C7S C8S H8S1 109.8
O2S C8S H8S2 109.8
C7S C8S H8S2 109.8
H8S1 C8S H8S2 108.2
C12S O3S C9S 106.6(11)
O3S C9S C10S 106.4(10)
O3S C9S H9S1 110.5
C10S C9S H9S1 110.5
O3S C9S H9S2 110.5
C10S C9S H9S2 110.5
H9S1 C9S H9S2 108.6
C11S C10S C9S 107.2(11)
C11S C10S H10A 110.3
C9S C10S H10A 110.3
C11S C10S H10B 110.3
C9S C10S H10B 110.3
H10A C10S H10B 108.5
C10S C11S C12S 112.0(11)
C10S C11S H11A 109.2
C12S C11S H11A 109.2
C10S C11S H11B 109.2
C12S C11S H11B 109.2
H11A C11S H11B 107.9
O3S C12S C11S 107.5(11)
O3S C12S H12A 110.2
C11S C12S H12A 110.2
O3S C12S H12B 110.2
C11S C12S H12B 110.2
H12A C12S H12B 108.5
C12D O3D C9D 102.5(16)
O3D C9D C10D 107.6(15)
O3D C9D H9D1 110.2
C10D C9D H9D1 110.2
O3D C9D H9D2 110.2
C10D C9D H9D2 110.2
H9D1 C9D H9D2 108.5
C11D C10D C9D 105.4(17)
C11D C10D H10D 110.7
C9D C10D H10D 110.7
C11D C10D H10E 110.7
C9D C10D H10E 110.7
H10D C10D H10E 108.8
C10D C11D C12D 105.5(19)
C10D C11D H11D 110.7
C12D C11D H11D 110.7
C10D C11D H11E 110.6
C12D C11D H11E 110.7
H11D C11D H11E 108.8
O3D C12D C11D 105.2(17)
O3D C12D H12D 110.7
C11D C12D H12D 110.7
O3D C12D H12E 110.7
C11D C12D H12E 110.7
H12D C12D H12E 108.8

loop_
_geom_bond_atom_site_label_1
_geom_bond_atom_site_label_2
_geom_bond_distance
Ru1 C38 2.131(19)
Ru1 N1 2.147(4)
Ru1 C43 2.15(2)
Ru1 C39D 2.149(19)
Ru1 C39 2.172(10)
Ru1 N2 2.175(4)
Ru1 C40D 2.18(2)
Ru1 C38D 2.188(10)
Ru1 C42 2.205(19)
Ru1 C40 2.228(8)
Ru1 C1 2.230(4)
Ru1 C41 2.245(10)
P1 N1 1.618(4)
P1 C1 1.774(4)
P1 C14 1.810(4)
P1 C8 1.818(4)
P2 N2 1.608(4)
P2 C1 1.752(4)
P2 C20 1.800(5)
P2 C26 1.824(4)
N1 C2 1.398(6)
N2 C32 1.417(5)
C1 H1A 1.0000
C2 C7 1.377(6)
C2 C3 1.419(6)
C3 C4 1.386(6)
C3 H3 0.9500
C4 C5 1.381(7)
C4 H4 0.9500
C5 C6 1.392(7)
C5 H5 0.9500
C6 C7 1.406(6)
C6 H6 0.9500
C7 H7 0.9500
C8 C13 1.398(6)
C8 C9 1.407(6)
C9 C10 1.384(6)
C9 H9 0.9500
C10 C11 1.385(7)
C10 H10 0.9500
C11 C12 1.371(7)
C11 H11 0.9500
C12 C13 1.401(6)
C12 H12 0.9500
C13 H13 0.9500
C14 C15 1.393(6)
C14 C19 1.400(6)
C15 C16 1.377(6)
C15 H15 0.9500
C16 C17 1.385(7)
C16 H16 0.9500
C17 C18 1.390(7)
C17 H17 0.9500
C18 C19 1.381(6)
C18 H18 0.9500
C19 H19 0.9500
C20 C25 1.398(6)
C20 C21 1.405(6)
C21 C22 1.383(7)
C21 H21 0.9500
C22 C23 1.372(8)
C22 H22 0.9500
C23 C24 1.403(9)
C23 H23 0.9500
C24 C25 1.384(7)
C24 H24 0.9500
C25 H25 0.9500
C26 C31 1.385(6)
C26 C27 1.386(6)
C27 C28 1.405(7)
C27 H27 0.9500
C28 C29 1.389(7)
C28 H28 0.9500
C29 C30 1.379(7)
C29 H29 0.9500
C30 C31 1.400(7)
C30 H30 0.9500
C31 H31 0.9500
C32 C33 1.404(6)
C32 C37 1.405(6)
C33 C34 1.399(6)
C33 H33 0.9500
C34 C35 1.378(7)
C34 H34 0.9500
C35 C36 1.378(7)
C35 H35 0.9500
C36 C37 1.407(6)
C36 H36 0.9500
C37 H37 0.9500
C38 C39 1.3900
C38 C43 1.3900
C38 C44 1.603(14)
C39 C40 1.3900
C39 H39 0.9500
C40 C41 1.3900
C40 H40 0.9500
C41 C42 1.3900
C41 C47 1.536(12)
C42 C43 1.3900
C42 H42 0.9500
C43 H43 0.9500
C44 C45 1.532(14)
C44 C46 1.546(14)
C44 H44 1.0000
C45 H45A 0.9800
C45 H45B 0.9800
C45 H45C 0.9800
C46 H46A 0.9800
C46 H46B 0.9800
C46 H46C 0.9800
C47 H47A 0.9800
C47 H47B 0.9800
C47 H47C 0.9800
C38D C39D 1.3900
C38D C43D 1.3900
C38D C44D 1.591(11)
C39D C40D 1.3900
C39D H39D 0.9500
C40D C41D 1.3900
C40D H40D 0.9500
C41D C42D 1.3900
C41D C47D 1.549(13)
C42D C43D 1.3900
C42D H42D 0.9500
C43D H43D 0.9500
C44D C46D 1.539(13)
C44D C45D 1.545(11)
C44D H44D 1.0000
C45D H45D 0.9800
C45D H45E 0.9800
C45D H45F 0.9800
C46D H46D 0.9800
C46D H46E 0.9800
C46D H46F 0.9800
C47D H47D 0.9800
C47D H47E 0.9800
C47D H47F 0.9800
S1 O2 1.437(4)
S1 O1 1.442(3)
S1 O3 1.444(4)
S1 C13S 1.832(6)
F1 C13S 1.349(6)
F2 C13S 1.310(7)
F3 C13S 1.337(6)
O1S C4S 1.419(9)
O1S C1D 1.430(15)
O1S C1S 1.444(12)
C1S C2S 1.474(15)
C1S H1S1 0.9900
C1S H1S2 0.9900
C2S C3S 1.434(19)
C2S H2S1 0.9900
C2S H2S2 0.9900
C3S C4S 1.473(13)
C3S H3S1 0.9900
C3S H3S2 0.9900
C4S H4S1 0.9900
C4S H4S2 0.9900
C1D C2D 1.488(18)
C1D H1D1 0.9900
C1D H1D2 0.9900
C2D H2D1 0.9900
C2D H2D2 0.9900
O2S C5S 1.388(9)
O2S C8S 1.390(10)
C5S C6S 1.526(8)
C5S H5S1 0.9900
C5S H5S2 0.9900
C6S C7S 1.482(10)
C6S H6S1 0.9900
C6S H6S2 0.9900
C7S C8S 1.510(11)
C7S H7S1 0.9900
C7S H7S2 0.9900
C8S H8S1 0.9900
C8S H8S2 0.9900
O3S C12S 1.411(16)
O3S C9S 1.467(16)
C9S C10S 1.510(15)
C9S H9S1 0.9900
C9S H9S2 0.9900
C10S C11S 1.307(18)
C10S H10A 0.9900
C10S H10B 0.9900
C11S C12S 1.463(17)
C11S H11A 0.9900
C11S H11B 0.9900
C12S H12A 0.9900
C12S H12B 0.9900
O3D C12D 1.452(19)
O3D C9D 1.473(19)
C9D C10D 1.489(19)
C9D H9D1 0.9900
C9D H9D2 0.9900
C10D C11D 1.32(2)
C10D H10D 0.9900
C10D H10E 0.9900
C11D C12D 1.495(19)
C11D H11D 0.9900
C11D H11E 0.9900
C12D H12D 0.9900
C12D H12E 0.9900

loop_
_geom_torsion_atom_site_label_1
_geom_torsion_atom_site_label_2
_geom_torsion_atom_site_label_3
_geom_torsion_atom_site_label_4
_geom_torsion
C38 Ru1 P1 N1 76.2(4)
C43 Ru1 P1 N1 116.7(4)
C39D Ru1 P1 N1 146.9(6)
C39 Ru1 P1 N1 39.1(4)
N2 Ru1 P1 N1 -93.6(2)
C40D Ru1 P1 N1 116.2(4)
C38D Ru1 P1 N1 164(2)
C42 Ru1 P1 N1 153.6(6)
C40 Ru1 P1 N1 -3.1(7)
C1 Ru1 P1 N1 -162.3(3)
C41 Ru1 P1 N1 -167.6(9)
C38 Ru1 P1 C1 -121.5(4)
N1 Ru1 P1 C1 162.3(3)
C43 Ru1 P1 C1 -81.0(4)
C39D Ru1 P1 C1 -50.8(6)
C39 Ru1 P1 C1 -158.6(4)
N2 Ru1 P1 C1 68.7(2)
C40D Ru1 P1 C1 -81.5(4)
C38D Ru1 P1 C1 -34(2)
C42 Ru1 P1 C1 -44.1(6)
C40 Ru1 P1 C1 159.2(7)
C41 Ru1 P1 C1 -5.3(9)
C38 Ru1 P1 C14 150.6(4)
N1 Ru1 P1 C14 74.4(3)
C43 Ru1 P1 C14 -168.9(4)
C39D Ru1 P1 C14 -138.6(6)
C39 Ru1 P1 C14 113.5(4)
N2 Ru1 P1 C14 -19.2(2)
C40D Ru1 P1 C14 -169.4(4)
C38D Ru1 P1 C14 -122(2)
C42 Ru1 P1 C14 -132.0(6)
C40 Ru1 P1 C14 71.3(8)
C1 Ru1 P1 C14 -87.9(3)
C41 Ru1 P1 C14 -93.2(9)
C38 Ru1 P1 C8 -28.4(4)
N1 Ru1 P1 C8 -104.6(2)
C43 Ru1 P1 C8 12.1(4)
C39D Ru1 P1 C8 42.3(6)
C39 Ru1 P1 C8 -65.5(4)
N2 Ru1 P1 C8 161.79(17)
C40D Ru1 P1 C8 11.6(4)
C38D Ru1 P1 C8 59(2)
C42 Ru1 P1 C8 49.0(6)
C40 Ru1 P1 C8 -107.7(7)
C1 Ru1 P1 C8 93.1(2)
C41 Ru1 P1 C8 87.8(9)
C38 Ru1 P2 N2 -164.8(10)
N1 Ru1 P2 N2 85.8(2)
C43 Ru1 P2 N2 -148.7(5)
C39D Ru1 P2 N2 -111.9(4)
C39 Ru1 P2 N2 -34.4(7)
C40D Ru1 P2 N2 -149.3(5)
C38D Ru1 P2 N2 -72.6(3)
C42 Ru1 P2 N2 -117.4(4)
C40 Ru1 P2 N2 -50.3(3)
C1 Ru1 P2 N2 149.6(2)
C41 Ru1 P2 N2 -80.5(4)
C38 Ru1 P2 C1 45.7(10)
N1 Ru1 P2 C1 -63.8(2)
C43 Ru1 P2 C1 61.8(5)
C39D Ru1 P2 C1 98.5(4)
C39 Ru1 P2 C1 176.0(7)
N2 Ru1 P2 C1 -149.6(2)
C40D Ru1 P2 C1 61.1(5)
C38D Ru1 P2 C1 137.8(3)
C42 Ru1 P2 C1 93.0(4)
C40 Ru1 P2 C1 160.1(3)
C41 Ru1 P2 C1 130.0(3)
C38 Ru1 P2 C20 124.5(11)
N1 Ru1 P2 C20 15.1(3)
C43 Ru1 P2 C20 140.6(6)
C39D Ru1 P2 C20 177.4(4)
C39 Ru1 P2 C20 -105.1(7)
N2 Ru1 P2 C20 -70.7(3)
C40D Ru1 P2 C20 140.0(6)
C38D Ru1 P2 C20 -143.3(4)
C42 Ru1 P2 C20 171.9(4)
C40 Ru1 P2 C20 -121.0(4)
C1 Ru1 P2 C20 78.9(3)
C41 Ru1 P2 C20 -151.2(4)
C38 Ru1 P2 C26 -53.6(11)
N1 Ru1 P2 C26 -163.11(17)
C43 Ru1 P2 C26 -37.5(5)
C39D Ru1 P2 C26 -0.8(4)
C39 Ru1 P2 C26 76.7(7)
N2 Ru1 P2 C26 111.1(2)
C40D Ru1 P2 C26 -38.2(5)
C38D Ru1 P2 C26 38.5(3)
C42 Ru1 P2 C26 -6.2(3)
C40 Ru1 P2 C26 60.8(3)
C1 Ru1 P2 C26 -99.3(2)
C41 Ru1 P2 C26 30.7(3)
C1 P1 N1 C2 178.8(4)
C14 P1 N1 C2 53.9(5)
C8 P1 N1 C2 -67.2(5)
Ru1 P1 N1 C2 -167.3(5)
C1 P1 N1 Ru1 -13.8(2)
C14 P1 N1 Ru1 -138.73(18)
C8 P1 N1 Ru1 100.1(2)
C38 Ru1 N1 C2 53.6(5)
C43 Ru1 N1 C2 87.3(6)
C39D Ru1 N1 C2 85.2(10)
C39 Ru1 N1 C2 15.3(5)
N2 Ru1 N1 C2 -111.2(4)
C40D Ru1 N1 C2 87.1(6)
C38D Ru1 N1 C2 -10.3(7)
C42 Ru1 N1 C2 108.4(10)
C40 Ru1 N1 C2 -14.6(5)
C1 Ru1 N1 C2 178.1(4)
C41 Ru1 N1 C2 -29.7(13)
C38 Ru1 N1 P1 -113.0(3)
C43 Ru1 N1 P1 -79.3(5)
C39D Ru1 N1 P1 -81.4(9)
C39 Ru1 N1 P1 -151.3(3)
N2 Ru1 N1 P1 82.20(19)
C40D Ru1 N1 P1 -79.4(5)
C38D Ru1 N1 P1 -176.9(5)
C42 Ru1 N1 P1 -58.2(11)
C40 Ru1 N1 P1 178.9(3)
C1 Ru1 N1 P1 11.47(17)
C41 Ru1 N1 P1 163.7(11)
C1 P2 N2 C32 -172.7(4)
C20 P2 N2 C32 -49.7(5)
C26 P2 N2 C32 73.3(4)
Ru1 P2 N2 C32 163.4(5)
C1 P2 N2 Ru1 23.85(19)
C20 P2 N2 Ru1 146.92(17)
C26 P2 N2 Ru1 -90.1(2)
C38 Ru1 N2 C32 -3.2(15)
N1 Ru1 N2 C32 104.9(4)
C43 Ru1 N2 C32 -106.4(9)
C39D Ru1 N2 C32 -81.8(5)
C39 Ru1 N2 C32 1.8(5)
C40D Ru1 N2 C32 -106.9(9)
C38D Ru1 N2 C32 -46.2(4)
C42 Ru1 N2 C32 -91.3(5)
C40 Ru1 N2 C32 -24.1(4)
C1 Ru1 N2 C32 177.0(4)
C41 Ru1 N2 C32 -60.0(4)
C38 Ru1 N2 P2 160.2(14)
N1 Ru1 N2 P2 -91.65(17)
C43 Ru1 N2 P2 57.0(9)
C39D Ru1 N2 P2 81.6(4)
C39 Ru1 N2 P2 165.2(3)
C40D Ru1 N2 P2 56.5(9)
C38D Ru1 N2 P2 117.2(3)
C42 Ru1 N2 P2 72.1(4)
C40 Ru1 N2 P2 139.3(3)
C1 Ru1 N2 P2 -19.55(16)
C41 Ru1 N2 P2 103.4(3)
N2 P2 C1 P1 66.9(3)
C20 P2 C1 P1 -54.8(3)
C26 P2 C1 P1 -171.8(2)
Ru1 P2 C1 P1 90.0(3)
N2 P2 C1 Ru1 -23.13(19)
C20 P2 C1 Ru1 -144.81(18)
C26 P2 C1 Ru1 98.14(17)
N1 P1 C1 P2 -76.2(3)
C14 P1 C1 P2 45.2(3)
C8 P1 C1 P2 162.6(2)
Ru1 P1 C1 P2 -89.4(3)
N1 P1 C1 Ru1 13.19(19)
C14 P1 C1 Ru1 134.61(17)
C8 P1 C1 Ru1 -107.99(17)
C38 Ru1 C1 P2 -162.1(5)
N1 Ru1 C1 P2 109.07(19)
C43 Ru1 C1 P2 -131.2(4)
C39D Ru1 C1 P2 -94.0(4)
C39 Ru1 C1 P2 -175.2(8)
N2 Ru1 C1 P2 17.82(15)
C40D Ru1 C1 P2 -131.8(4)
C38D Ru1 C1 P2 -65.0(5)
C42 Ru1 C1 P2 -93.4(4)
C40 Ru1 C1 P2 -45.8(6)
C41 Ru1 C1 P2 -62.7(4)
C38 Ru1 C1 P1 78.5(5)
N1 Ru1 C1 P1 -10.35(15)
C43 Ru1 C1 P1 109.4(4)
C39D Ru1 C1 P1 146.5(4)
C39 Ru1 C1 P1 65.4(9)
N2 Ru1 C1 P1 -101.60(18)
C40D Ru1 C1 P1 108.8(4)
C38D Ru1 C1 P1 175.6(4)
C42 Ru1 C1 P1 147.2(4)
C40 Ru1 C1 P1 -165.2(6)
C41 Ru1 C1 P1 177.9(4)
P1 N1 C2 C7 17.5(7)
Ru1 N1 C2 C7 -145.5(4)
P1 N1 C2 C3 -160.7(4)
Ru1 N1 C2 C3 36.4(6)
C7 C2 C3 C4 -3.4(7)
N1 C2 C3 C4 174.9(4)
C2 C3 C4 C5 0.9(8)
C3 C4 C5 C6 1.4(8)
C4 C5 C6 C7 -1.2(7)
N1 C2 C7 C6 -174.5(4)
C3 C2 C7 C6 3.6(7)
C5 C6 C7 C2 -1.4(7)
N1 P1 C8 C13 -78.3(4)
C1 P1 C8 C13 30.1(4)
C14 P1 C8 C13 156.0(3)
Ru1 P1 C8 C13 -24.6(4)
N1 P1 C8 C9 96.4(4)
C1 P1 C8 C9 -155.3(3)
C14 P1 C8 C9 -29.3(4)
Ru1 P1 C8 C9 150.0(3)
C13 C8 C9 C10 0.7(6)
P1 C8 C9 C10 -174.0(3)
C8 C9 C10 C11 1.3(7)
C9 C10 C11 C12 -1.4(7)
C10 C11 C12 C13 -0.5(7)
C9 C8 C13 C12 -2.7(6)
P1 C8 C13 C12 172.2(3)
C11 C12 C13 C8 2.6(6)
N1 P1 C14 C15 -4.1(4)
C1 P1 C14 C15 -117.2(4)
C8 P1 C14 C15 123.8(4)
Ru1 P1 C14 C15 -55.3(5)
N1 P1 C14 C19 175.4(3)
C1 P1 C14 C19 62.3(4)
C8 P1 C14 C19 -56.7(4)
Ru1 P1 C14 C19 124.2(3)
C19 C14 C15 C16 1.9(6)
P1 C14 C15 C16 -178.6(4)
C14 C15 C16 C17 -2.1(7)
C15 C16 C17 C18 0.2(7)
C16 C17 C18 C19 1.9(7)
C17 C18 C19 C14 -2.1(7)
C15 C14 C19 C18 0.2(7)
P1 C14 C19 C18 -179.3(4)
N2 P2 C20 C25 168.2(4)
C1 P2 C20 C25 -79.4(4)
C26 P2 C20 C25 39.0(4)
Ru1 P2 C20 C25 -139.2(3)
N2 P2 C20 C21 -17.0(4)
C1 P2 C20 C21 95.4(4)
C26 P2 C20 C21 -146.2(4)
Ru1 P2 C20 C21 35.6(5)
C25 C20 C21 C22 -1.1(7)
P2 C20 C21 C22 -176.0(4)
C20 C21 C22 C23 0.4(7)
C21 C22 C23 C24 -0.2(8)
C22 C23 C24 C25 0.7(8)
C23 C24 C25 C20 -1.4(8)
C21 C20 C25 C24 1.6(7)
P2 C20 C25 C24 176.5(4)
N2 P2 C26 C31 108.4(4)
C1 P2 C26 C31 0.0(4)
C20 P2 C26 C31 -124.0(4)
Ru1 P2 C26 C31 55.0(4)
N2 P2 C26 C27 -69.4(4)
C1 P2 C26 C27 -177.7(3)
C20 P2 C26 C27 58.2(4)
Ru1 P2 C26 C27 -122.8(3)
C31 C26 C27 C28 -2.3(7)
P2 C26 C27 C28 175.5(3)
C26 C27 C28 C29 0.7(7)
C27 C28 C29 C30 1.5(7)
C28 C29 C30 C31 -2.0(8)
C27 C26 C31 C30 1.8(7)
P2 C26 C31 C30 -176.0(4)
C29 C30 C31 C26 0.4(8)
P2 N2 C32 C33 1.2(7)
Ru1 N2 C32 C33 159.0(3)
P2 N2 C32 C37 179.2(3)
Ru1 N2 C32 C37 -23.0(6)
C37 C32 C33 C34 0.3(6)
N2 C32 C33 C34 178.2(4)
C32 C33 C34 C35 1.7(7)
C33 C34 C35 C36 -2.2(8)
C34 C35 C36 C37 0.8(8)
C33 C32 C37 C36 -1.7(6)
N2 C32 C37 C36 -179.7(4)
C35 C36 C37 C32 1.2(7)
N1 Ru1 C38 C39 -99.6(4)
C43 Ru1 C38 C39 130.84(18)
C39D Ru1 C38 C39 93.2(6)
N2 Ru1 C38 C39 6.6(17)
C40D Ru1 C38 C39 131.6(14)
C38D Ru1 C38 C39 52.7(4)
C42 Ru1 C38 C39 101.3(3)
C40 Ru1 C38 C39 29.1(2)
C1 Ru1 C38 C39 -173.7(3)
C41 Ru1 C38 C39 65.1(4)
N1 Ru1 C38 C43 129.6(4)
C39D Ru1 C38 C43 -37.6(7)
C39 Ru1 C38 C43 -130.84(18)
N2 Ru1 C38 C43 -124.3(17)
C40D Ru1 C38 C43 0.8(14)
C38D Ru1 C38 C43 -78.2(5)
C42 Ru1 C38 C43 -29.6(2)
C40 Ru1 C38 C43 -101.7(3)
C1 Ru1 C38 C43 55.5(3)
C41 Ru1 C38 C43 -65.8(4)
N1 Ru1 C38 C44 14.5(8)
C43 Ru1 C38 C44 -115.0(10)
C39D Ru1 C38 C44 -152.7(9)
C39 Ru1 C38 C44 114.1(10)
N2 Ru1 C38 C44 120.7(12)
C40D Ru1 C38 C44 -114.2(12)
C38D Ru1 C38 C44 166.8(10)
C42 Ru1 C38 C44 -144.6(9)
C40 Ru1 C38 C44 143.2(9)
C1 Ru1 C38 C44 -59.6(10)
C41 Ru1 C38 C44 179.2(9)
C43 C38 C39 C40 0.0
C44 C38 C39 C40 -173.1(16)
Ru1 C38 C39 C40 -56.0(4)
C43 C38 C39 Ru1 56.0(4)
C44 C38 C39 Ru1 -117.1(16)
N1 Ru1 C39 C38 88.4(5)
C43 Ru1 C39 C38 -30.1(2)
C39D Ru1 C39 C38 -69.7(7)
N2 Ru1 C39 C38 -177.8(6)
C40D Ru1 C39 C38 -29.5(9)
C38D Ru1 C39 C38 -107.2(6)
C42 Ru1 C39 C38 -67.4(5)
C40 Ru1 C39 C38 -131.6(3)
C1 Ru1 C39 C38 17.5(8)
C41 Ru1 C39 C38 -103.2(5)
C38 Ru1 C39 C40 131.6(3)
N1 Ru1 C39 C40 -140.0(4)
C43 Ru1 C39 C40 101.4(3)
C39D Ru1 C39 C40 61.9(6)
N2 Ru1 C39 C40 -46.2(4)
C40D Ru1 C39 C40 102.1(7)
C38D Ru1 C39 C40 24.4(6)
C42 Ru1 C39 C40 64.2(3)
C1 Ru1 C39 C40 149.1(8)
C41 Ru1 C39 C40 28.4(2)
C38 C39 C40 C41 0.0
Ru1 C39 C40 C41 -54.0(7)
C38 C39 C40 Ru1 54.0(7)
C38 Ru1 C40 C39 -29.78(18)
N1 Ru1 C40 C39 53.9(4)
C43 Ru1 C40 C39 -67.6(4)
C39D Ru1 C40 C39 -100.2(6)
N2 Ru1 C40 C39 144.2(4)
C40D Ru1 C40 C39 -67.0(6)
C38D Ru1 C40 C39 -120.5(10)
C42 Ru1 C40 C39 -104.3(5)
C1 Ru1 C40 C39 -157.4(7)
C41 Ru1 C40 C39 -132.7(4)
C38 Ru1 C40 C41 102.9(5)
N1 Ru1 C40 C41 -173.4(5)
C43 Ru1 C40 C41 65.1(3)
C39D Ru1 C40 C41 32.5(8)
C39 Ru1 C40 C41 132.7(4)
N2 Ru1 C40 C41 -83.1(4)
C40D Ru1 C40 C41 65.7(7)
C38D Ru1 C40 C41 12.2(11)
C42 Ru1 C40 C41 28.38(17)
C1 Ru1 C40 C41 -24.7(7)
C39 C40 C41 C42 0.0
Ru1 C40 C41 C42 -52.6(6)
C39 C40 C41 C47 179.0(11)
Ru1 C40 C41 C47 126.4(11)
C39 C40 C41 Ru1 52.6(6)
C38 Ru1 C41 C42 66.9(5)
N1 Ru1 C41 C42 153.0(14)
C43 Ru1 C41 C42 29.2(2)
C39D Ru1 C41 C42 13.7(13)
C39 Ru1 C41 C42 104.3(5)
N2 Ru1 C41 C42 -126.5(5)
C40D Ru1 C41 C42 29.5(9)
C38D Ru1 C41 C42 115.8(18)
C40 Ru1 C41 C42 133.1(3)
C1 Ru1 C41 C42 -58.2(5)
C38 Ru1 C41 C40 -66.1(3)
N1 Ru1 C41 C40 20.0(13)
C43 Ru1 C41 C40 -103.8(3)
C39D Ru1 C41 C40 -119.4(11)
C39 Ru1 C41 C40 -28.8(3)
N2 Ru1 C41 C40 100.5(4)
C40D Ru1 C41 C40 -103.5(7)
C38D Ru1 C41 C40 -17.3(19)
C42 Ru1 C41 C40 -133.1(3)
C1 Ru1 C41 C40 168.7(3)
C38 Ru1 C41 C47 177.6(11)
N1 Ru1 C41 C47 -96.3(12)
C43 Ru1 C41 C47 139.9(12)
C39D Ru1 C41 C47 124.3(12)
C39 Ru1 C41 C47 -145.1(11)
N2 Ru1 C41 C47 -15.8(10)
C40D Ru1 C41 C47 140.2(11)
C38D Ru1 C41 C47 -134(3)
C42 Ru1 C41 C47 110.6(13)
C40 Ru1 C41 C47 -116.3(12)
C1 Ru1 C41 C47 52.4(11)
C40 C41 C42 C43 0.0
C47 C41 C42 C43 -179.0(10)
Ru1 C41 C42 C43 -53.0(4)
C40 C41 C42 Ru1 53.0(4)
C47 C41 C42 Ru1 -126.0(9)
C38 Ru1 C42 C41 -102.2(3)
N1 Ru1 C42 C41 -162.9(7)
C43 Ru1 C42 C41 -132.24(18)
C39D Ru1 C42 C41 -51(4)
C39 Ru1 C42 C41 -64.5(4)
N2 Ru1 C42 C41 60.8(5)
C40D Ru1 C42 C41 -132.3(14)
C38D Ru1 C42 C41 -19.8(4)
C40 Ru1 C42 C41 -28.2(2)
C1 Ru1 C42 C41 133.0(4)
C38 Ru1 C42 C43 30.1(2)
N1 Ru1 C42 C43 -30.6(8)
C39D Ru1 C42 C43 81(4)
C39 Ru1 C42 C43 67.7(4)
N2 Ru1 C42 C43 -167.0(5)
C40D Ru1 C42 C43 0.0(14)
C38D Ru1 C42 C43 112.5(5)
C40 Ru1 C42 C43 104.0(3)
C1 Ru1 C42 C43 -94.8(4)
C41 Ru1 C42 C43 132.24(18)
C41 C42 C43 C38 0.0
Ru1 C42 C43 C38 -55.0(3)
C41 C42 C43 Ru1 55.0(4)
C39 C38 C43 C42 0.0
C44 C38 C43 C42 173.1(16)
Ru1 C38 C43 C42 56.5(4)
C39 C38 C43 Ru1 -56.5(4)
C44 C38 C43 Ru1 116.5(14)
C38 Ru1 C43 C42 -131.15(18)
N1 Ru1 C43 C42 166.1(3)
C39D Ru1 C43 C42 -15.2(10)
C39 Ru1 C43 C42 -101.2(3)
N2 Ru1 C43 C42 23.4(9)
C40D Ru1 C43 C42 178(100)
C38D Ru1 C43 C42 -45.4(3)
C40 Ru1 C43 C42 -64.4(3)
C1 Ru1 C43 C42 91.7(3)
C41 Ru1 C43 C42 -28.64(16)
N1 Ru1 C43 C38 -62.8(4)
C39D Ru1 C43 C38 116.0(11)
C39 Ru1 C43 C38 29.98(16)
N2 Ru1 C43 C38 154.5(8)
C40D Ru1 C43 C38 -51(99)
C38D Ru1 C43 C38 85.7(3)
C42 Ru1 C43 C38 131.15(18)
C40 Ru1 C43 C38 66.7(3)
C1 Ru1 C43 C38 -137.1(3)
C41 Ru1 C43 C38 102.5(3)
C39 C38 C44 C45 -17(2)
C43 C38 C44 C45 169.7(10)
Ru1 C38 C44 C45 -104.1(12)
C39 C38 C44 C46 -137.5(13)
C43 C38 C44 C46 49.4(14)
Ru1 C38 C44 C46 135.7(10)
C38 Ru1 C38D C39D 70.9(6)
N1 Ru1 C38D C39D 142.3(9)
C43 Ru1 C38D C39D 29.8(8)
C39 Ru1 C38D C39D 109.6(6)
N2 Ru1 C38D C39D -120.6(5)
C40D Ru1 C38D C39D 30.3(2)
C42 Ru1 C38D C39D -7.7(12)
C40 Ru1 C38D C39D 151.2(8)
C1 Ru1 C38D C39D -49.4(4)
C41 Ru1 C38D C39D -57(2)
C38 Ru1 C38D C43D -60.0(6)
N1 Ru1 C38D C43D 11.4(7)
C43 Ru1 C38D C43D -101.0(7)
C39D Ru1 C38D C43D -130.9(3)
C39 Ru1 C38D C43D -21.3(6)
N2 Ru1 C38D C43D 108.5(4)
C40D Ru1 C38D C43D -100.6(3)
C42 Ru1 C38D C43D -138.6(10)
C40 Ru1 C38D C43D 20.3(8)
C1 Ru1 C38D C43D 179.7(4)
C41 Ru1 C38D C43D 172(2)
C38 Ru1 C38D C44D -169.7(10)
N1 Ru1 C38D C44D -98.3(8)
C43 Ru1 C38D C44D 149.3(9)
C39D Ru1 C38D C44D 119.4(11)
C39 Ru1 C38D C44D -131.0(11)
N2 Ru1 C38D C44D -1.1(8)
C40D Ru1 C38D C44D 149.8(10)
C42 Ru1 C38D C44D 111.7(10)
C40 Ru1 C38D C44D -89.4(15)
C1 Ru1 C38D C44D 70.1(10)
C41 Ru1 C38D C44D 62.6(19)
C43D C38D C39D C40D 0.0
C44D C38D C39D C40D 176.6(10)
Ru1 C38D C39D C40D -57.3(4)
C43D C38D C39D Ru1 57.3(4)
C44D C38D C39D Ru1 -126.1(8)
C38 Ru1 C39D C40D 38.5(6)
N1 Ru1 C39D C40D 2.7(8)
C43 Ru1 C39D C40D -0.2(13)
C39 Ru1 C39D C40D 79.0(4)
N2 Ru1 C39D C40D -159.0(4)
C38D Ru1 C39D C40D 130.21(17)
C42 Ru1 C39D C40D -87(5)
C40 Ru1 C39D C40D 117.9(3)
C1 Ru1 C39D C40D -82.8(4)
C41 Ru1 C39D C40D 155.5(7)
C38 Ru1 C39D C38D -91.7(6)
N1 Ru1 C39D C38D -127.5(8)
C43 Ru1 C39D C38D -130.4(13)
C39 Ru1 C39D C38D -51.2(4)
N2 Ru1 C39D C38D 70.8(4)
C40D Ru1 C39D C38D -130.21(17)
C42 Ru1 C39D C38D 143(5)
C40 Ru1 C39D C38D -12.3(3)
C1 Ru1 C39D C38D 147.0(3)
C41 Ru1 C39D C38D 25.3(6)
C38D C39D C40D C41D 0.0
Ru1 C39D C40D C41D -57.4(4)
C38D C39D C40D Ru1 57.4(4)
C38 Ru1 C40D C39D -115.5(10)
N1 Ru1 C40D C39D -178.8(4)
C43 Ru1 C40D C39D 13(99)
C39 Ru1 C40D C39D -85.9(3)
N2 Ru1 C40D C39D 38.8(8)
C38D Ru1 C40D C39D -30.27(16)
C42 Ru1 C40D C39D 15.0(11)
C40 Ru1 C40D C39D -49.3(3)
C1 Ru1 C40D C39D 106.8(3)
C41 Ru1 C40D C39D -13.5(4)
C38 Ru1 C40D C41D 15.3(9)
N1 Ru1 C40D C41D -48.0(4)
C43 Ru1 C40D C41D 144(99)
C39D Ru1 C40D C41D 130.78(18)
C39 Ru1 C40D C41D 44.9(3)
N2 Ru1 C40D C41D 169.6(7)
C38D Ru1 C40D C41D 100.5(3)
C42 Ru1 C40D C41D 145.7(12)
C40 Ru1 C40D C41D 81.5(3)
C1 Ru1 C40D C41D -122.4(3)
C41 Ru1 C40D C41D 117.3(4)
C39D C40D C41D C42D 0.0
Ru1 C40D C41D C42D -55.3(3)
C39D C40D C41D C47D -173.1(16)
Ru1 C40D C41D C47D 131.7(14)
C39D C40D C41D Ru1 55.3(3)
C38 Ru1 C41D C40D -90(4)
N1 Ru1 C41D C40D 140.1(5)
C43 Ru1 C41D C40D -0.6(14)
C39D Ru1 C41D C40D -30.2(2)
C39 Ru1 C41D C40D -114.7(5)
N2 Ru1 C41D C40D -139(3)
C38D Ru1 C41D C40D -67.8(4)
C42 Ru1 C41D C40D -21.5(7)
C40 Ru1 C41D C40D -90.3(4)
C1 Ru1 C41D C40D 69.0(4)
C41 Ru1 C41D C40D -55.1(5)
C38 Ru1 C41D C42D 42(4)
N1 Ru1 C41D C42D -87.7(4)
C43 Ru1 C41D C42D 131.5(14)
C39D Ru1 C41D C42D 102.0(3)
C39 Ru1 C41D C42D 17.4(4)
N2 Ru1 C41D C42D -7(3)
C40D Ru1 C41D C42D 132.13(18)
C38D Ru1 C41D C42D 64.3(4)
C42 Ru1 C41D C42D 110.6(7)
C40 Ru1 C41D C42D 41.8(4)
C1 Ru1 C41D C42D -158.9(3)
C41 Ru1 C41D C42D 77.1(5)
C38 Ru1 C41D C47D 157(5)
N1 Ru1 C41D C47D 27.3(12)
C43 Ru1 C41D C47D -113.4(15)
C39D Ru1 C41D C47D -143.0(13)
C39 Ru1 C41D C47D 132.5(16)
N2 Ru1 C41D C47D 109(3)
C40D Ru1 C41D C47D -112.8(14)
C38D Ru1 C41D C47D 179.4(12)
C42 Ru1 C41D C47D -134.3(12)
C40 Ru1 C41D C47D 156.9(13)
C1 Ru1 C41D C47D -43.8(13)
C41 Ru1 C41D C47D -167.9(12)
C40D C41D C42D C43D 0.0
C47D C41D C42D C43D 173.2(16)
Ru1 C41D C42D C43D -53.1(4)
C40D C41D C42D Ru1 53.1(4)
C47D C41D C42D Ru1 -133.7(17)
C38 Ru1 C42D C41D -12.6(14)
N1 Ru1 C42D C41D 94.1(5)
C43 Ru1 C42D C41D -29.7(10)
C39D Ru1 C42D C41D -66.6(5)
C39 Ru1 C42D C41D -125.2(17)
N2 Ru1 C42D C41D 178.7(7)
C40D Ru1 C42D C41D -29.10(19)
C38D Ru1 C42D C41D -103.9(5)
C42 Ru1 C42D C41D -62.2(7)
C40 Ru1 C42D C41D -124.8(6)
C1 Ru1 C42D C41D 38.0(5)
C41 Ru1 C42D C41D -98.5(6)
C38 Ru1 C42D C43D 120.3(12)
N1 Ru1 C42D C43D -133.0(4)
C43 Ru1 C42D C43D 103.2(8)
C39D Ru1 C42D C43D 66.4(3)
C39 Ru1 C42D C43D 7.7(17)
N2 Ru1 C42D C43D -48.4(5)
C40D Ru1 C42D C43D 103.8(3)
C38D Ru1 C42D C43D 29.0(2)
C42 Ru1 C42D C43D 70.7(6)
C40 Ru1 C42D C43D 8.2(5)
C1 Ru1 C42D C43D 170.9(4)
C41 Ru1 C42D C43D 34.4(5)
C41D C42D C43D C38D 0.0
Ru1 C42D C43D C38D -53.0(6)
C41D C42D C43D Ru1 53.0(6)
C39D C38D C43D C42D 0.0
C44D C38D C43D C42D -176.9(9)
Ru1 C38D C43D C42D 55.0(6)
C39D C38D C43D Ru1 -55.0(6)
C44D C38D C43D Ru1 128.1(9)
C38 Ru1 C43D C42D -30.9(8)
N1 Ru1 C43D C42D 53.8(4)
C43 Ru1 C43D C42D -65.1(7)
C39D Ru1 C43D C42D -102.1(5)
C39 Ru1 C43D C42D -5.7(12)
N2 Ru1 C43D C42D 147.0(4)
C40D Ru1 C43D C42D -64.5(3)
C38D Ru1 C43D C42D -132.3(4)
C42 Ru1 C43D C42D -103.4(6)
C40 Ru1 C43D C42D -158.0(14)
C1 Ru1 C43D C42D -134(2)
C41 Ru1 C43D C42D -134.9(7)
C38 Ru1 C43D C38D 101.4(6)
N1 Ru1 C43D C38D -174.0(4)
C43 Ru1 C43D C38D 67.2(6)
C39D Ru1 C43D C38D 30.10(17)
C39 Ru1 C43D C38D 126.5(11)
N2 Ru1 C43D C38D -80.8(4)
C40D Ru1 C43D C38D 67.8(4)
C42 Ru1 C43D C38D 28.9(7)
C40 Ru1 C43D C38D -25.7(14)
C1 Ru1 C43D C38D -2(2)
C41 Ru1 C43D C38D -2.6(8)
C39D C38D C44D C46D 24.4(13)
C43D C38D C44D C46D -158.8(9)
Ru1 C38D C44D C46D -68.3(12)
C39D C38D C44D C45D -99.0(10)
C43D C38D C44D C45D 77.8(10)
Ru1 C38D C44D C45D 168.3(7)
O2 S1 C13S F2 57.2(4)
O1 S1 C13S F2 -63.4(4)
O3 S1 C13S F2 177.1(4)
O2 S1 C13S F3 179.2(4)
O1 S1 C13S F3 58.6(4)
O3 S1 C13S F3 -60.9(4)
O2 S1 C13S F1 -63.3(4)
O1 S1 C13S F1 176.1(4)
O3 S1 C13S F1 56.6(4)
C4S O1S C1S C2S -4.8(13)
C1D O1S C1S C2S 91.1(17)
O1S C1S C2S C3S 18.5(16)
C1S C2S C3S C4S -25.3(17)
C1D O1S C4S C3S -51.4(15)
C1S O1S C4S C3S -10.7(11)
C2S C3S C4S O1S 23.1(14)
C4S O1S C1D C2D 46(3)
C1S O1S C1D C2D -52(2)
C8S O2S C5S C6S 0.1(10)
O2S C5S C6S C7S 10.8(8)
C5S C6S C7S C8S -16.3(9)
C5S O2S C8S C7S -11.0(12)
C6S C7S C8S O2S 17.3(11)
C12S O3S C9S C10S 2(2)
O3S C9S C10S C11S -5(3)
C9S C10S C11S C12S 6(3)
C9S O3S C12S C11S 1(2)
C10S C11S C12S O3S -4(3)
C12D O3D C9D C10D 2(5)
O3D C9D C10D C11D 21(6)
C9D C10D C11D C12D -35(5)
C9D O3D C12D C11D -22(4)
C10D C11D C12D O3D 38(5)
